data_7241311
loop_
_publ_author_name
'Kia, Reza'
'Taghavi, Tahereh'
'Raithby, Paul R.'

_publ_section_title
;
 Supramolecular Assembly Through Intermolecular n \\rightarrow \p*
 Interactions through a Coordinated Perrhenate Formed via Superoxidation
 of Re(I) to Re(VII) in the Formation of Substituted Re(CO)3 Complexes
 Bearing Diimine Ligands
;
_journal_name_full CrystEngComm
_journal_paper_doi 10.1039/D0CE01073A
_journal_year 2020
_chemical_formula_moiety 'C37 H22 N4 O7 Re2, 0.5 C6 H14'
_chemical_formula_sum 'C40 H29 N4 O7 Re2'
_chemical_formula_weight 1050.07
_space_group_crystal_system orthorhombic
_space_group_IT_number 60
_space_group_name_Hall '-P 2n 2ab'
_space_group_name_H-M_alt 'P b c n'
_atom_sites_solution_hydrogens geom
_audit_creation_method SHELXL-2018/3
_audit_update_record
;
2020-09-05 deposited with the CCDC.	2020-09-22 downloaded from the CCDC.
;
_cell_angle_alpha 90
_cell_angle_beta 90
_cell_angle_gamma 90
_cell_formula_units_Z 8
_cell_length_a 20.7375(11)
_cell_length_b 13.4812(7)
_cell_length_c 25.4131(13)
_cell_measurement_reflns_used 7035
_cell_measurement_temperature 150(2)
_cell_measurement_theta_max 30.7480
_cell_measurement_theta_min 2.7401
_cell_volume 7104.6(6)
_computing_cell_refinement
;
CrysAlisPro, Oxford Diffraction Ltd.,
Version 1.171.33.55 (release 05-01-2010 CrysAlis171 .NET)
(compiled Jan  5 2010,16:28:46)
;
_computing_data_collection
;
CrysAlisPro, Oxford Diffraction Ltd.,
Version 1.171.33.55 (release 05-01-2010 CrysAlis171 .NET)
(compiled Jan  5 2010,16:28:46)
;
_computing_data_reduction
;
CrysAlisPro, Oxford Diffraction Ltd.,
Version 1.171.33.55 (release 05-01-2010 CrysAlis171 .NET)
(compiled Jan  5 2010,16:28:46)
;
_computing_molecular_graphics 'SHELXTL (Sheldrick)'
_computing_publication_material 'SHELXTL (Sheldrick)'
_computing_structure_refinement 'SHELXL-97 (Sheldrick, 2008)'
_computing_structure_solution 'OLEX-2 (Dolmanov, 2009)'
_diffrn_ambient_temperature 150(2)
_diffrn_detector_area_resol_mean 10.3795
_diffrn_measured_fraction_theta_full 1.000
_diffrn_measured_fraction_theta_max 0.996
_diffrn_measurement_device_type 'Agilent Dual source SuperNova, Atlas'
_diffrn_measurement_method '\w and \f scans'
_diffrn_radiation_type MoK\a
_diffrn_radiation_wavelength 0.71073
_diffrn_reflns_av_R_equivalents 0.0524
_diffrn_reflns_av_unetI/netI 0.0254
_diffrn_reflns_Laue_measured_fraction_full 1.000
_diffrn_reflns_Laue_measured_fraction_max 0.996
_diffrn_reflns_limit_h_max 29
_diffrn_reflns_limit_h_min -29
_diffrn_reflns_limit_k_max 19
_diffrn_reflns_limit_k_min -19
_diffrn_reflns_limit_l_max 36
_diffrn_reflns_limit_l_min -36
_diffrn_reflns_number 119706
_diffrn_reflns_point_group_measured_fraction_full 1.000
_diffrn_reflns_point_group_measured_fraction_max 0.996
_diffrn_reflns_theta_full 25.242
_diffrn_reflns_theta_max 30.582
_diffrn_reflns_theta_min 1.880
_diffrn_source 'fine-focus sealed tube'
_exptl_absorpt_coefficient_mu 6.867
_exptl_absorpt_correction_T_max 1.0000
_exptl_absorpt_correction_T_min 0.8920
_exptl_absorpt_correction_type multi-scan
_exptl_absorpt_process_details
;
CrysAlisPro, Oxford Diffraction Ltd.,
Version 1.171.33.55 (release 05-01-2010 CrysAlis171 .NET)
Empirical absorption correction using spherical harmonics,
implemented in SCALE3 ABSPACK scaling algorithm. 
;
_exptl_crystal_colour orange
_exptl_crystal_density_diffrn 1.963
_exptl_crystal_description block
_exptl_crystal_F_000 4024
_exptl_crystal_size_max 0.080
_exptl_crystal_size_mid 0.050
_exptl_crystal_size_min 0.020
_refine_diff_density_max 0.767
_refine_diff_density_min -0.816
_refine_diff_density_rms 0.115
_refine_ls_extinction_method none
_refine_ls_goodness_of_fit_ref 1.033
_refine_ls_hydrogen_treatment constr
_refine_ls_matrix_type full
_refine_ls_number_parameters 461
_refine_ls_number_reflns 10886
_refine_ls_number_restraints 0
_refine_ls_restrained_S_all 1.033
_refine_ls_R_factor_all 0.0308
_refine_ls_R_factor_gt 0.0210
_refine_ls_shift/su_max 0.004
_refine_ls_shift/su_mean 0.000
_refine_ls_structure_factor_coef Fsqd
_refine_ls_weighting_details 'w=1/[\s^2^(Fo^2^)+(0.0149P)^2^+9.8298P] where P=(Fo^2^+2Fc^2^)/3'
_refine_ls_weighting_scheme calc
_refine_ls_wR_factor_gt 0.0439
_refine_ls_wR_factor_ref 0.0472
_reflns_Friedel_coverage 0.000
_reflns_number_gt 9049
_reflns_number_total 10886
_reflns_threshold_expression 'I > 2\s(I)'
_cod_data_source_file d0ce01073a2.cif
_cod_data_source_block 1_new
_cod_database_code 7241311
_shelx_shelxl_version_number 2018/3
_shelx_space_group_comment
;
The symmetry employed for this shelxl refinement is uniquely defined
by the following loop, which should always be used as a source of
symmetry information in preference to the above space-group names.
They are only intended as comments.
;
_shelx_estimated_absorpt_t_min 0.610
_shelx_estimated_absorpt_t_max 0.875

loop_
_space_group_symop_operation_xyz
'x, y, z'
'-x+1/2, -y+1/2, z+1/2'
'-x, y, -z+1/2'
'x+1/2, -y+1/2, -z'
'-x, -y, -z'
'x-1/2, y-1/2, -z-1/2'
'x, -y, z-1/2'
'-x-1/2, y-1/2, z'

loop_
_atom_site_label
_atom_site_type_symbol
_atom_site_fract_x
_atom_site_fract_y
_atom_site_fract_z
_atom_site_U_iso_or_equiv
_atom_site_adp_type
_atom_site_occupancy
_atom_site_site_symmetry_order
_atom_site_calc_flag
_atom_site_refinement_flags_posn
_atom_site_refinement_flags_adp
_atom_site_refinement_flags_occupancy
_atom_site_disorder_assembly
_atom_site_disorder_group
Re1 Re 0.67249(2) 0.42274(2) 0.47124(2) 0.01072(3) Uani 1 1 d . . . . .
N3 N 0.90201(9) 0.51968(14) 0.49809(7) 0.0133(4) Uani 1 1 d . . . . .
N2 N 0.69543(9) 0.40180(14) 0.55509(7) 0.0119(4) Uani 1 1 d . . . . .
O3 O 0.52527(8) 0.39783(14) 0.46857(7) 0.0216(4) Uani 1 1 d . . . . .
C3 C 0.57983(12) 0.40625(17) 0.47259(9) 0.0155(4) Uani 1 1 d . . . . .
N1 N 0.77693(9) 0.45275(14) 0.47492(7) 0.0120(4) Uani 1 1 d . . . . .
C7 C 0.79811(11) 0.46183(16) 0.52535(9) 0.0115(4) Uani 1 1 d . . . . .
C8 C 0.75612(11) 0.43436(16) 0.56725(9) 0.0118(4) Uani 1 1 d . . . . .
C5 C 0.88226(11) 0.50845(16) 0.44896(9) 0.0127(4) Uani 1 1 d . . . . .
C31 C 0.53998(12) 0.39618(18) 0.60001(9) 0.0170(5) Uani 1 1 d . . . . .
H31 H 0.547623 0.458333 0.616486 0.020 Uiso 1 1 calc R U . . .
N4 N 0.73971(10) 0.40969(15) 0.65956(8) 0.0162(4) Uani 1 1 d . . . . .
C6 C 0.86064(11) 0.49499(16) 0.53717(8) 0.0124(4) Uani 1 1 d . . . . .
C29 C 0.46587(11) 0.27212(19) 0.56855(10) 0.0191(5) Uani 1 1 d . . . . .
H29 H 0.422878 0.249988 0.563184 0.023 Uiso 1 1 calc R U . . .
C27 C 0.58017(11) 0.24540(17) 0.56073(9) 0.0147(4) Uani 1 1 d . . . . .
H27 H 0.615408 0.205424 0.549728 0.018 Uiso 1 1 calc R U . . .
C28 C 0.51738(11) 0.21234(19) 0.55332(9) 0.0180(5) Uani 1 1 d . . . . .
H28 H 0.509607 0.149237 0.537942 0.022 Uiso 1 1 calc R U . . .
C26 C 0.59154(10) 0.33696(16) 0.58423(9) 0.0119(4) Uani 1 1 d . . . . .
C14 C 0.79892(11) 0.45761(18) 0.38107(9) 0.0141(4) Uani 1 1 d . . . . .
C4 C 0.81879(10) 0.47262(17) 0.43646(9) 0.0131(4) Uani 1 1 d . . . . .
C30 C 0.47707(12) 0.3635(2) 0.59143(9) 0.0194(5) Uani 1 1 d . . . . .
H30 H 0.441728 0.404188 0.601373 0.023 Uiso 1 1 calc R U . . .
C25 C 0.95819(12) 0.63217(19) 0.41215(10) 0.0195(5) Uani 1 1 d . . . . .
H25 H 0.951560 0.671095 0.442839 0.023 Uiso 1 1 calc R U . . .
C2 C 0.65746(11) 0.45023(18) 0.39848(10) 0.0159(5) Uani 1 1 d . . . . .
C20 C 0.92795(11) 0.54009(18) 0.40736(9) 0.0146(4) Uani 1 1 d . . . . .
C15 C 0.78999(11) 0.36158(18) 0.36228(10) 0.0172(5) Uani 1 1 d . . . . .
H15 H 0.793768 0.306705 0.385530 0.021 Uiso 1 1 calc R U . . .
C11 C 0.88120(11) 0.50172(17) 0.59030(9) 0.0155(4) Uani 1 1 d . . . . .
H11 H 0.923486 0.524527 0.598072 0.019 Uiso 1 1 calc R U . . .
C10 C 0.84101(11) 0.47590(18) 0.63003(9) 0.0167(5) Uani 1 1 d . . . . .
H10 H 0.855206 0.481614 0.665442 0.020 Uiso 1 1 calc R U . . .
C9 C 0.77758(11) 0.44020(17) 0.61926(9) 0.0137(4) Uani 1 1 d . . . . .
C33 C 0.62454(12) 0.23365(19) 0.69205(10) 0.0193(5) Uani 1 1 d . . . . .
H33 H 0.634613 0.191579 0.663204 0.023 Uiso 1 1 calc R U . . .
C21 C 0.94086(12) 0.4816(2) 0.36340(10) 0.0206(5) Uani 1 1 d . . . . .
H21 H 0.921980 0.417683 0.360336 0.025 Uiso 1 1 calc R U . . .
C19 C 0.79340(11) 0.53801(19) 0.34657(9) 0.0180(5) Uani 1 1 d . . . . .
H19 H 0.799995 0.603702 0.358988 0.022 Uiso 1 1 calc R U . . .
C32 C 0.64369(11) 0.33271(18) 0.69162(9) 0.0151(4) Uani 1 1 d . . . . .
C24 C 0.99786(13) 0.6671(2) 0.37233(12) 0.0281(6) Uani 1 1 d . . . . .
H24 H 1.017710 0.730284 0.375594 0.034 Uiso 1 1 calc R U . . .
C37 C 0.62872(13) 0.3933(2) 0.73406(10) 0.0226(5) Uani 1 1 d . . . . .
H37 H 0.642973 0.460267 0.734598 0.027 Uiso 1 1 calc R U . . .
C36 C 0.59298(13) 0.3560(2) 0.77560(10) 0.0257(6) Uani 1 1 d . . . . .
H36 H 0.581181 0.398410 0.803875 0.031 Uiso 1 1 calc R U . . .
C18 C 0.77822(12) 0.5213(2) 0.29402(10) 0.0221(5) Uani 1 1 d . . . . .
H18 H 0.773766 0.575837 0.270605 0.027 Uiso 1 1 calc R U . . .
C35 C 0.57435(12) 0.2577(2) 0.77625(10) 0.0236(5) Uani 1 1 d . . . . .
H35 H 0.550397 0.232113 0.805081 0.028 Uiso 1 1 calc R U . . .
C17 C 0.76960(13) 0.4259(2) 0.27577(10) 0.0252(6) Uani 1 1 d . . . . .
H17 H 0.759487 0.415040 0.239773 0.030 Uiso 1 1 calc R U . . .
C22 C 0.98136(12) 0.5169(2) 0.32404(10) 0.0272(6) Uani 1 1 d . . . . .
H22 H 0.990358 0.476495 0.294291 0.033 Uiso 1 1 calc R U . . .
C34 C 0.59075(12) 0.1970(2) 0.73479(10) 0.0228(5) Uani 1 1 d . . . . .
H34 H 0.578705 0.128991 0.735526 0.027 Uiso 1 1 calc R U . . .
C16 C 0.77556(12) 0.3460(2) 0.30950(10) 0.0236(5) Uani 1 1 d . . . . .
H16 H 0.769795 0.280420 0.296615 0.028 Uiso 1 1 calc R U . . .
Re2 Re 0.67081(2) 0.66186(2) 0.54823(2) 0.01708(6) Uani 0.937(2) 1 d . . P A 1
O4 O 0.66879(8) 0.57506(12) 0.49638(7) 0.0168(3) Uani 1 1 d . . . . .
O5 O 0.74915(9) 0.68525(14) 0.56622(8) 0.0287(4) Uani 1 1 d . . . . .
O6 O 0.63613(11) 0.77028(15) 0.52789(10) 0.0418(6) Uani 1 1 d . . . . .
O7 O 0.62991(12) 0.61629(18) 0.60136(9) 0.0448(6) Uani 1 1 d . . . . .
C23 C 1.00867(13) 0.6101(2) 0.32778(11) 0.0313(7) Uani 1 1 d . . . . .
H23 H 1.034680 0.635064 0.299991 0.038 Uiso 1 1 calc R U . . .
C12 C 0.65832(11) 0.37102(16) 0.59481(9) 0.0125(4) Uani 1 1 d . . . . .
C13 C 0.68249(11) 0.37273(17) 0.64716(9) 0.0147(4) Uani 1 1 d . . . . .
O2 O 0.64362(9) 0.46350(14) 0.35499(7) 0.0226(4) Uani 1 1 d . . . . .
O1 O 0.69037(9) 0.20452(13) 0.44430(7) 0.0229(4) Uani 1 1 d . . . . .
C1 C 0.68252(11) 0.28703(18) 0.45415(9) 0.0149(4) Uani 1 1 d . . . . .
Re2A Re 0.67527(14) 0.6831(4) 0.5264(4) 0.0276(15) Uani 0.063(2) 1 d . . P A 2

loop_
_atom_site_aniso_label
_atom_site_aniso_U_11
_atom_site_aniso_U_22
_atom_site_aniso_U_33
_atom_site_aniso_U_23
_atom_site_aniso_U_13
_atom_site_aniso_U_12
Re1 0.01200(4) 0.01065(4) 0.00950(4) -0.00118(3) -0.00014(3) -0.00070(3)
N3 0.0151(9) 0.0121(9) 0.0126(9) -0.0004(7) 0.0010(7) -0.0001(7)
N2 0.0135(8) 0.0099(8) 0.0124(9) -0.0003(7) 0.0003(7) 0.0005(7)
O3 0.0162(8) 0.0273(10) 0.0212(9) 0.0047(8) -0.0012(7) -0.0012(7)
C3 0.0218(11) 0.0140(11) 0.0108(10) 0.0010(8) 0.0007(9) 0.0018(9)
N1 0.0159(9) 0.0098(8) 0.0102(9) -0.0016(7) 0.0000(7) -0.0005(7)
C7 0.0132(10) 0.0111(10) 0.0103(10) -0.0002(8) 0.0003(8) 0.0006(8)
C8 0.0145(10) 0.0101(10) 0.0109(10) -0.0013(8) -0.0006(8) 0.0000(8)
C5 0.0147(10) 0.0109(10) 0.0126(10) -0.0011(8) 0.0008(8) -0.0005(8)
C31 0.0201(11) 0.0161(11) 0.0146(11) -0.0003(9) 0.0038(9) 0.0035(9)
N4 0.0181(10) 0.0177(10) 0.0127(9) -0.0010(8) 0.0014(7) -0.0037(8)
C6 0.0147(10) 0.0106(10) 0.0120(10) -0.0003(8) -0.0003(8) -0.0003(8)
C29 0.0137(10) 0.0264(13) 0.0172(11) 0.0052(10) -0.0006(9) -0.0024(9)
C27 0.0147(10) 0.0147(11) 0.0146(11) -0.0008(8) 0.0005(8) 0.0002(8)
C28 0.0173(11) 0.0193(12) 0.0172(11) 0.0031(9) -0.0015(9) -0.0024(9)
C26 0.0127(10) 0.0130(10) 0.0100(10) 0.0013(8) 0.0005(8) -0.0003(8)
C14 0.0106(10) 0.0206(11) 0.0112(10) -0.0015(8) 0.0017(8) -0.0004(8)
C4 0.0147(11) 0.0127(10) 0.0119(10) -0.0022(8) 0.0003(8) 0.0006(8)
C30 0.0156(11) 0.0268(13) 0.0159(11) 0.0027(10) 0.0040(9) 0.0056(10)
C25 0.0173(11) 0.0197(12) 0.0213(12) 0.0021(10) 0.0035(9) -0.0009(9)
C2 0.0131(10) 0.0150(11) 0.0196(12) -0.0030(9) 0.0023(9) -0.0003(8)
C20 0.0116(10) 0.0206(11) 0.0116(10) 0.0008(9) 0.0000(8) 0.0022(8)
C15 0.0163(11) 0.0189(12) 0.0164(11) -0.0035(9) 0.0022(9) 0.0002(9)
C11 0.0164(11) 0.0163(11) 0.0137(10) 0.0001(9) -0.0024(8) -0.0029(9)
C10 0.0194(12) 0.0185(11) 0.0121(10) -0.0020(9) -0.0037(8) -0.0044(9)
C9 0.0178(11) 0.0128(10) 0.0105(10) -0.0009(8) 0.0004(8) -0.0008(8)
C33 0.0222(12) 0.0200(12) 0.0157(11) 0.0010(9) -0.0007(9) -0.0027(9)
C21 0.0150(11) 0.0309(14) 0.0158(11) -0.0065(10) 0.0007(9) 0.0001(10)
C19 0.0163(11) 0.0231(12) 0.0146(11) 0.0002(9) 0.0008(9) -0.0019(9)
C32 0.0153(10) 0.0198(11) 0.0101(10) 0.0020(8) 0.0003(8) -0.0023(9)
C24 0.0235(13) 0.0291(15) 0.0319(15) 0.0119(12) 0.0047(11) -0.0041(11)
C37 0.0278(13) 0.0232(13) 0.0166(12) -0.0053(10) 0.0044(10) -0.0070(10)
C36 0.0264(13) 0.0352(15) 0.0154(12) -0.0044(11) 0.0056(10) -0.0042(11)
C18 0.0190(12) 0.0329(14) 0.0145(11) 0.0023(10) 0.0004(9) -0.0003(10)
C35 0.0183(12) 0.0375(15) 0.0151(11) 0.0078(11) 0.0028(9) -0.0065(11)
C17 0.0223(12) 0.0418(16) 0.0115(11) -0.0051(11) -0.0012(9) 0.0000(11)
C22 0.0171(12) 0.0530(19) 0.0116(11) -0.0016(12) 0.0025(9) 0.0034(12)
C34 0.0234(12) 0.0241(13) 0.0210(13) 0.0071(10) -0.0016(10) -0.0068(10)
C16 0.0218(12) 0.0292(14) 0.0198(13) -0.0113(11) -0.0005(10) -0.0021(10)
Re2 0.02012(6) 0.01188(7) 0.01925(14) -0.00447(7) 0.00068(6) -0.00197(4)
O4 0.0197(8) 0.0142(8) 0.0166(8) -0.0030(6) -0.0007(6) 0.0002(7)
O5 0.0258(10) 0.0263(10) 0.0340(11) -0.0059(9) -0.0064(8) -0.0058(8)
O6 0.0469(13) 0.0168(10) 0.0617(16) -0.0134(10) -0.0217(12) 0.0080(9)
O7 0.0531(15) 0.0469(14) 0.0344(13) -0.0158(11) 0.0202(11) -0.0184(12)
C23 0.0225(13) 0.0512(19) 0.0203(13) 0.0155(13) 0.0073(11) 0.0012(13)
C12 0.0148(10) 0.0106(10) 0.0121(10) -0.0024(8) 0.0022(8) -0.0006(8)
C13 0.0171(11) 0.0153(11) 0.0119(10) -0.0003(8) 0.0020(8) -0.0016(8)
O2 0.0209(9) 0.0325(10) 0.0144(9) 0.0016(7) -0.0016(7) 0.0035(8)
O1 0.0269(9) 0.0158(9) 0.0262(10) -0.0048(7) 0.0031(8) -0.0021(7)
C1 0.0144(11) 0.0196(11) 0.0106(10) -0.0001(9) -0.0007(8) -0.0024(8)
Re2A 0.0199(9) 0.0255(15) 0.037(3) -0.014(2) -0.0039(12) -0.0005(9)

loop_
_atom_type_symbol
_atom_type_description
_atom_type_scat_dispersion_real
_atom_type_scat_dispersion_imag
_atom_type_scat_source
C C 0.0033 0.0016 'International Tables Vol C Tables 4.2.6.8 and 6.1.1.4'
H H 0.0000 0.0000 'International Tables Vol C Tables 4.2.6.8 and 6.1.1.4'
N N 0.0061 0.0033 'International Tables Vol C Tables 4.2.6.8 and 6.1.1.4'
O O 0.0106 0.0060 'International Tables Vol C Tables 4.2.6.8 and 6.1.1.4'
Re Re -1.0185 7.2310 'International Tables Vol C Tables 4.2.6.8 and 6.1.1.4'

loop_
_geom_angle_atom_site_label_1
_geom_angle_atom_site_label_2
_geom_angle_atom_site_label_3
_geom_angle
_geom_angle_site_symmetry_1
_geom_angle_site_symmetry_3
_geom_angle_publ_flag
C1 Re1 C2 89.05(10) . . ?
C1 Re1 C3 90.13(10) . . ?
C2 Re1 C3 82.97(10) . . ?
C1 Re1 O4 174.20(8) . . ?
C2 Re1 O4 95.53(8) . . ?
C3 Re1 O4 93.95(8) . . ?
C1 Re1 N2 94.27(8) . . ?
C2 Re1 N2 175.16(9) . . ?
C3 Re1 N2 100.53(8) . . ?
O4 Re1 N2 80.95(7) . . ?
C1 Re1 N1 94.54(8) . . ?
C2 Re1 N1 99.53(8) . . ?
C3 Re1 N1 174.73(8) . . ?
O4 Re1 N1 81.22(7) . . ?
N2 Re1 N1 76.71(7) . . ?
C5 N3 C6 117.91(19) . . ?
C12 N2 C8 117.33(19) . . ?
C12 N2 Re1 130.31(15) . . ?
C8 N2 Re1 112.10(14) . . ?
O3 C3 Re1 173.8(2) . . ?
C4 N1 C7 117.51(19) . . ?
C4 N1 Re1 130.14(15) . . ?
C7 N1 Re1 111.94(14) . . ?
N1 C7 C6 121.9(2) . . ?
N1 C7 C8 118.9(2) . . ?
C6 C7 C8 119.2(2) . . ?
N2 C8 C9 121.7(2) . . ?
N2 C8 C7 118.5(2) . . ?
C9 C8 C7 119.9(2) . . ?
N3 C5 C4 122.0(2) . . ?
N3 C5 C20 116.3(2) . . ?
C4 C5 C20 121.6(2) . . ?
C26 C31 C30 119.5(2) . . ?
C26 C31 H31 120.3 . . ?
C30 C31 H31 120.3 . . ?
C13 N4 C9 117.0(2) . . ?
N3 C6 C7 120.4(2) . . ?
N3 C6 C11 119.5(2) . . ?
C7 C6 C11 120.1(2) . . ?
C30 C29 C28 120.2(2) . . ?
C30 C29 H29 119.9 . . ?
C28 C29 H29 119.9 . . ?
C28 C27 C26 120.1(2) . . ?
C28 C27 H27 119.9 . . ?
C26 C27 H27 119.9 . . ?
C27 C28 C29 119.7(2) . . ?
C27 C28 H28 120.1 . . ?
C29 C28 H28 120.1 . . ?
C27 C26 C31 120.1(2) . . ?
C27 C26 C12 120.7(2) . . ?
C31 C26 C12 119.1(2) . . ?
C15 C14 C19 119.6(2) . . ?
C15 C14 C4 119.4(2) . . ?
C19 C14 C4 120.9(2) . . ?
N1 C4 C5 120.1(2) . . ?
N1 C4 C14 119.2(2) . . ?
C5 C4 C14 120.7(2) . . ?
C29 C30 C31 120.3(2) . . ?
C29 C30 H30 119.8 . . ?
C31 C30 H30 119.8 . . ?
C24 C25 C20 120.3(2) . . ?
C24 C25 H25 119.8 . . ?
C20 C25 H25 119.8 . . ?
O2 C2 Re1 174.6(2) . . ?
C21 C20 C25 119.1(2) . . ?
C21 C20 C5 122.1(2) . . ?
C25 C20 C5 118.7(2) . . ?
C16 C15 C14 120.0(2) . . ?
C16 C15 H15 120.0 . . ?
C14 C15 H15 120.0 . . ?
C10 C11 C6 120.5(2) . . ?
C10 C11 H11 119.7 . . ?
C6 C11 H11 119.7 . . ?
C11 C10 C9 120.7(2) . . ?
C11 C10 H10 119.6 . . ?
C9 C10 H10 119.6 . . ?
N4 C9 C8 120.9(2) . . ?
N4 C9 C10 119.5(2) . . ?
C8 C9 C10 119.6(2) . . ?
C34 C33 C32 119.5(2) . . ?
C34 C33 H33 120.2 . . ?
C32 C33 H33 120.2 . . ?
C22 C21 C20 120.0(3) . . ?
C22 C21 H21 120.0 . . ?
C20 C21 H21 120.0 . . ?
C18 C19 C14 119.7(2) . . ?
C18 C19 H19 120.2 . . ?
C14 C19 H19 120.2 . . ?
C37 C32 C33 119.6(2) . . ?
C37 C32 C13 119.8(2) . . ?
C33 C32 C13 120.5(2) . . ?
C23 C24 C25 120.3(3) . . ?
C23 C24 H24 119.9 . . ?
C25 C24 H24 119.9 . . ?
C36 C37 C32 119.9(2) . . ?
C36 C37 H37 120.0 . . ?
C32 C37 H37 120.0 . . ?
C35 C36 C37 120.5(2) . . ?
C35 C36 H36 119.8 . . ?
C37 C36 H36 119.8 . . ?
C17 C18 C19 120.2(2) . . ?
C17 C18 H18 119.9 . . ?
C19 C18 H18 119.9 . . ?
C34 C35 C36 119.5(2) . . ?
C34 C35 H35 120.2 . . ?
C36 C35 H35 120.2 . . ?
C18 C17 C16 120.5(2) . . ?
C18 C17 H17 119.8 . . ?
C16 C17 H17 119.8 . . ?
C23 C22 C21 120.6(3) . . ?
C23 C22 H22 119.7 . . ?
C21 C22 H22 119.7 . . ?
C35 C34 C33 120.9(2) . . ?
C35 C34 H34 119.6 . . ?
C33 C34 H34 119.6 . . ?
C17 C16 C15 120.0(2) . . ?
C17 C16 H16 120.0 . . ?
C15 C16 H16 120.0 . . ?
O7 Re2 O6 109.73(13) . . ?
O7 Re2 O5 108.98(11) . . ?
O6 Re2 O5 108.76(10) . . ?
O7 Re2 O4 109.90(9) . . ?
O6 Re2 O4 109.36(10) . . ?
O5 Re2 O4 110.08(9) . . ?
Re2A O4 Re1 167.7(3) . . ?
Re2 O4 Re1 148.70(10) . . ?
C22 C23 C24 119.6(2) . . ?
C22 C23 H23 120.2 . . ?
C24 C23 H23 120.2 . . ?
N2 C12 C13 119.9(2) . . ?
N2 C12 C26 119.8(2) . . ?
C13 C12 C26 120.2(2) . . ?
N4 C13 C12 123.0(2) . . ?
N4 C13 C32 116.1(2) . . ?
C12 C13 C32 120.9(2) . . ?
O1 C1 Re1 178.1(2) . . ?
O6 Re2A O4 133.8(3) . . ?
O6 Re2A O5 116.48(18) . . ?
O4 Re2A O5 109.7(3) . . ?
O6 Re2A O7 93.9(4) . . ?
O4 Re2A O7 90.2(4) . . ?
O5 Re2A O7 83.8(4) . . ?

loop_
_geom_bond_atom_site_label_1
_geom_bond_atom_site_label_2
_geom_bond_distance
_geom_bond_site_symmetry_2
_geom_bond_publ_flag
Re1 C1 1.892(2) . ?
Re1 C2 1.911(3) . ?
Re1 C3 1.935(2) . ?
Re1 O4 2.1520(16) . ?
Re1 N2 2.2016(19) . ?
Re1 N1 2.2053(19) . ?
N3 C5 1.323(3) . ?
N3 C6 1.354(3) . ?
N2 C12 1.336(3) . ?
N2 C8 1.368(3) . ?
O3 C3 1.142(3) . ?
N1 C4 1.334(3) . ?
N1 C7 1.360(3) . ?
C7 C6 1.404(3) . ?
C7 C8 1.424(3) . ?
C8 C9 1.397(3) . ?
C5 C4 1.438(3) . ?
C5 C20 1.483(3) . ?
C31 C26 1.393(3) . ?
C31 C30 1.394(3) . ?
C31 H31 0.9500 . ?
N4 C13 1.325(3) . ?
N4 C9 1.355(3) . ?
C6 C11 1.419(3) . ?
C29 C30 1.381(4) . ?
C29 C28 1.393(3) . ?
C29 H29 0.9500 . ?
C27 C28 1.389(3) . ?
C27 C26 1.391(3) . ?
C27 H27 0.9500 . ?
C28 H28 0.9500 . ?
C26 C12 1.483(3) . ?
C14 C15 1.392(3) . ?
C14 C19 1.399(3) . ?
C14 C4 1.480(3) . ?
C30 H30 0.9500 . ?
C25 C24 1.386(4) . ?
C25 C20 1.396(3) . ?
C25 H25 0.9500 . ?
C2 O2 1.156(3) . ?
C20 C21 1.393(3) . ?
C15 C16 1.390(3) . ?
C15 H15 0.9500 . ?
C11 C10 1.355(3) . ?
C11 H11 0.9500 . ?
C10 C9 1.427(3) . ?
C10 H10 0.9500 . ?
C33 C34 1.384(3) . ?
C33 C32 1.393(3) . ?
C33 H33 0.9500 . ?
C21 C22 1.390(4) . ?
C21 H21 0.9500 . ?
C19 C18 1.391(3) . ?
C19 H19 0.9500 . ?
C32 C37 1.388(3) . ?
C32 C13 1.488(3) . ?
C24 C23 1.386(4) . ?
C24 H24 0.9500 . ?
C37 C36 1.384(4) . ?
C37 H37 0.9500 . ?
C36 C35 1.381(4) . ?
C36 H36 0.9500 . ?
C18 C17 1.379(4) . ?
C18 H18 0.9500 . ?
C35 C34 1.377(4) . ?
C35 H35 0.9500 . ?
C17 C16 1.382(4) . ?
C17 H17 0.9500 . ?
C22 C23 1.382(4) . ?
C22 H22 0.9500 . ?
C34 H34 0.9500 . ?
C16 H16 0.9500 . ?
Re2 O7 1.709(2) . ?
Re2 O6 1.709(2) . ?
Re2 O5 1.7170(19) . ?
Re2 O4 1.7628(17) . ?
O4 Re2A 1.649(3) . ?
O5 Re2A 1.837(5) . ?
O6 Re2A 1.429(4) . ?
O7 Re2A 2.308(11) . ?
C23 H23 0.9500 . ?
C12 C13 1.422(3) . ?
O1 C1 1.152(3) . ?

loop_
_geom_torsion_atom_site_label_1
_geom_torsion_atom_site_label_2
_geom_torsion_atom_site_label_3
_geom_torsion_atom_site_label_4
_geom_torsion
_geom_torsion_site_symmetry_1
_geom_torsion_site_symmetry_2
_geom_torsion_site_symmetry_3
_geom_torsion_site_symmetry_4
_geom_torsion_publ_flag
C4 N1 C7 C6 2.8(3) . . . . ?
Re1 N1 C7 C6 -170.66(17) . . . . ?
C4 N1 C7 C8 -175.6(2) . . . . ?
Re1 N1 C7 C8 11.0(3) . . . . ?
C12 N2 C8 C9 -3.2(3) . . . . ?
Re1 N2 C8 C9 171.51(17) . . . . ?
C12 N2 C8 C7 176.2(2) . . . . ?
Re1 N2 C8 C7 -9.1(2) . . . . ?
N1 C7 C8 N2 -1.4(3) . . . . ?
C6 C7 C8 N2 -179.7(2) . . . . ?
N1 C7 C8 C9 178.0(2) . . . . ?
C6 C7 C8 C9 -0.3(3) . . . . ?
C6 N3 C5 C4 0.9(3) . . . . ?
C6 N3 C5 C20 177.6(2) . . . . ?
C5 N3 C6 C7 -2.1(3) . . . . ?
C5 N3 C6 C11 177.1(2) . . . . ?
N1 C7 C6 N3 0.4(3) . . . . ?
C8 C7 C6 N3 178.7(2) . . . . ?
N1 C7 C6 C11 -178.9(2) . . . . ?
C8 C7 C6 C11 -0.6(3) . . . . ?
C26 C27 C28 C29 1.3(3) . . . . ?
C30 C29 C28 C27 -0.7(4) . . . . ?
C28 C27 C26 C31 -0.5(3) . . . . ?
C28 C27 C26 C12 176.9(2) . . . . ?
C30 C31 C26 C27 -0.8(3) . . . . ?
C30 C31 C26 C12 -178.3(2) . . . . ?
C7 N1 C4 C5 -4.0(3) . . . . ?
Re1 N1 C4 C5 168.02(16) . . . . ?
C7 N1 C4 C14 176.2(2) . . . . ?
Re1 N1 C4 C14 -11.8(3) . . . . ?
N3 C5 C4 N1 2.3(3) . . . . ?
C20 C5 C4 N1 -174.3(2) . . . . ?
N3 C5 C4 C14 -177.9(2) . . . . ?
C20 C5 C4 C14 5.5(3) . . . . ?
C15 C14 C4 N1 -69.9(3) . . . . ?
C19 C14 C4 N1 114.5(3) . . . . ?
C15 C14 C4 C5 110.3(3) . . . . ?
C19 C14 C4 C5 -65.3(3) . . . . ?
C28 C29 C30 C31 -0.7(4) . . . . ?
C26 C31 C30 C29 1.4(4) . . . . ?
C24 C25 C20 C21 3.4(4) . . . . ?
C24 C25 C20 C5 -175.7(2) . . . . ?
N3 C5 C20 C21 133.9(2) . . . . ?
C4 C5 C20 C21 -49.3(3) . . . . ?
N3 C5 C20 C25 -47.0(3) . . . . ?
C4 C5 C20 C25 129.7(2) . . . . ?
C19 C14 C15 C16 -0.1(3) . . . . ?
C4 C14 C15 C16 -175.7(2) . . . . ?
N3 C6 C11 C10 -178.9(2) . . . . ?
C7 C6 C11 C10 0.3(3) . . . . ?
C6 C11 C10 C9 0.8(4) . . . . ?
C13 N4 C9 C8 1.3(3) . . . . ?
C13 N4 C9 C10 -176.8(2) . . . . ?
N2 C8 C9 N4 2.8(3) . . . . ?
C7 C8 C9 N4 -176.6(2) . . . . ?
N2 C8 C9 C10 -179.2(2) . . . . ?
C7 C8 C9 C10 1.5(3) . . . . ?
C11 C10 C9 N4 176.3(2) . . . . ?
C11 C10 C9 C8 -1.7(4) . . . . ?
C25 C20 C21 C22 -2.6(4) . . . . ?
C5 C20 C21 C22 176.5(2) . . . . ?
C15 C14 C19 C18 0.8(3) . . . . ?
C4 C14 C19 C18 176.4(2) . . . . ?
C34 C33 C32 C37 0.1(4) . . . . ?
C34 C33 C32 C13 177.4(2) . . . . ?
C20 C25 C24 C23 -1.0(4) . . . . ?
C33 C32 C37 C36 -2.3(4) . . . . ?
C13 C32 C37 C36 -179.6(2) . . . . ?
C32 C37 C36 C35 2.7(4) . . . . ?
C14 C19 C18 C17 -1.0(4) . . . . ?
C37 C36 C35 C34 -1.0(4) . . . . ?
C19 C18 C17 C16 0.4(4) . . . . ?
C20 C21 C22 C23 -0.6(4) . . . . ?
C36 C35 C34 C33 -1.3(4) . . . . ?
C32 C33 C34 C35 1.7(4) . . . . ?
C18 C17 C16 C15 0.4(4) . . . . ?
C14 C15 C16 C17 -0.5(4) . . . . ?
O7 Re2 O4 Re1 -38.6(2) . . . . ?
O6 Re2 O4 Re1 -159.14(18) . . . . ?
O5 Re2 O4 Re1 81.42(19) . . . . ?
C21 C22 C23 C24 3.0(4) . . . . ?
C25 C24 C23 C22 -2.1(4) . . . . ?
C8 N2 C12 C13 -0.2(3) . . . . ?
Re1 N2 C12 C13 -173.76(16) . . . . ?
C8 N2 C12 C26 178.66(19) . . . . ?
Re1 N2 C12 C26 5.1(3) . . . . ?
C27 C26 C12 N2 74.1(3) . . . . ?
C31 C26 C12 N2 -108.4(3) . . . . ?
C27 C26 C12 C13 -107.1(3) . . . . ?
C31 C26 C12 C13 70.4(3) . . . . ?
C9 N4 C13 C12 -4.8(3) . . . . ?
C9 N4 C13 C32 175.6(2) . . . . ?
N2 C12 C13 N4 4.4(4) . . . . ?
C26 C12 C13 N4 -174.5(2) . . . . ?
N2 C12 C13 C32 -176.0(2) . . . . ?
C26 C12 C13 C32 5.2(3) . . . . ?
C37 C32 C13 N4 57.0(3) . . . . ?
C33 C32 C13 N4 -120.3(3) . . . . ?
C37 C32 C13 C12 -122.7(3) . . . . ?
C33 C32 C13 C12 60.0(3) . . . . ?
Re1 O4 Re2A O6 -152.5(6) . . . . ?
Re1 O4 Re2A O5 26.6(18) . . . . ?
Re1 O4 Re2A O7 -56.9(13) . . . . ?
